data_7237330
loop_
_publ_author_name
'Liao, Qing'
'Wang, Zhen'
'Gao, Qinggang'
'Zhang, Zhaoyi'
'Ren, Jiahuan'
'De, Jianbo'
'Zhang, Xiaosen'
'Xu, Zhenzhen'
'Fu, Hongbing'

_publ_section_title
;
 The effect of 1D- and 2D-polymorphs on organic single-crystal
 optoelectronic devices: lasers and field effect transistors
;
_journal_issue 30
_journal_name_full 'Journal of Materials Chemistry C'
_journal_page_first 7994
_journal_paper_doi 10.1039/C8TC01584H
_journal_volume 6
_journal_year 2018
_chemical_formula_moiety 'C28 H22 O2 S4'
_chemical_formula_sum 'C28 H22 O2 S4'
_chemical_formula_weight 518.69
_space_group_crystal_system monoclinic
_space_group_IT_number 14
_space_group_name_Hall '-P 2ybc'
_space_group_name_H-M_alt 'P 1 21/c 1'
_atom_sites_solution_hydrogens geom
_atom_sites_solution_primary dual
_audit_creation_date 2017-03-02
_audit_creation_method
;
Olex2 1.2
(compiled 2017.02.23 svn.r3390 for OlexSys, GUI svn.r5320)
;
_audit_update_record
;
2017-06-19 deposited with the CCDC.
2018-05-31 downloaded from the CCDC.
;
_cell_angle_alpha 90
_cell_angle_beta 98.08(3)
_cell_angle_gamma 90
_cell_formula_units_Z 2
_cell_length_a 10.771(2)
_cell_length_b 5.5138(11)
_cell_length_c 20.877(4)
_cell_measurement_reflns_used 3496
_cell_measurement_temperature 173(2)
_cell_measurement_theta_max 27.4785
_cell_measurement_theta_min 1.9097
_cell_volume 1227.6(4)
_computing_cell_refinement 'CrystalClear (Rigaku Inc., 2007)'
_computing_data_collection 'CrystalClear (Rigaku Inc., 2007)'
_computing_data_reduction 'CrystalClear (Rigaku Inc., 2007)'
_computing_molecular_graphics 'Olex2 (Dolomanov et al., 2009)'
_computing_publication_material 'CIFTAB (Sheldrick, 2013)'
_computing_structure_refinement 'ShelXL (Sheldrick, 2015)'
_computing_structure_solution 'ShelXT (Sheldrick, 2015)'
_diffrn_ambient_temperature 173(2)
_diffrn_measured_fraction_theta_full 0.992
_diffrn_measured_fraction_theta_max 0.994
_diffrn_measurement_device_type 'MM007-HF CCD(Saturn 724+)'
_diffrn_measurement_method '\w scans at fixed \c = 45\%'
_diffrn_radiation_monochromator Confocal
_diffrn_radiation_type MoK\a
_diffrn_radiation_wavelength 0.71073
_diffrn_reflns_av_R_equivalents 0.0463
_diffrn_reflns_av_unetI/netI 0.0397
_diffrn_reflns_Laue_measured_fraction_full 0.992
_diffrn_reflns_Laue_measured_fraction_max 0.994
_diffrn_reflns_limit_h_max 13
_diffrn_reflns_limit_h_min -13
_diffrn_reflns_limit_k_max 7
_diffrn_reflns_limit_k_min -7
_diffrn_reflns_limit_l_max 26
_diffrn_reflns_limit_l_min -27
_diffrn_reflns_number 9749
_diffrn_reflns_point_group_measured_fraction_full 0.992
_diffrn_reflns_point_group_measured_fraction_max 0.994
_diffrn_reflns_theta_full 25.242
_diffrn_reflns_theta_max 27.482
_diffrn_reflns_theta_min 1.910
_diffrn_source Confocal
_exptl_absorpt_coefficient_mu 0.412
_exptl_absorpt_correction_T_max 1.0000
_exptl_absorpt_correction_T_min 0.79988
_exptl_absorpt_correction_type multi-scan
_exptl_absorpt_process_details 'CrystalClear (Rigaku Inc., 2007)'
_exptl_crystal_colour orange
_exptl_crystal_density_diffrn 1.403
_exptl_crystal_description needle
_exptl_crystal_F_000 540
_exptl_crystal_size_max 0.236
_exptl_crystal_size_mid 0.074
_exptl_crystal_size_min 0.065
_refine_diff_density_max 0.457
_refine_diff_density_min -0.320
_refine_diff_density_rms 0.063
_refine_ls_extinction_method none
_refine_ls_goodness_of_fit_ref 1.116
_refine_ls_hydrogen_treatment constr
_refine_ls_matrix_type full
_refine_ls_number_parameters 155
_refine_ls_number_reflns 2787
_refine_ls_number_restraints 0
_refine_ls_restrained_S_all 1.116
_refine_ls_R_factor_all 0.0678
_refine_ls_R_factor_gt 0.0612
_refine_ls_shift/su_max 0.001
_refine_ls_shift/su_mean 0.000
_refine_ls_structure_factor_coef Fsqd
_refine_ls_weighting_details 'w=1/[\s^2^(Fo^2^)+(0.0580P)^2^+1.6850P] where P=(Fo^2^+2Fc^2^)/3'
_refine_ls_weighting_scheme calc
_refine_ls_wR_factor_gt 0.1423
_refine_ls_wR_factor_ref 0.1465
_reflns_Friedel_coverage 0.000
_reflns_number_gt 2571
_reflns_number_total 2787
_reflns_threshold_expression 'I > 2\s(I)'
_cod_data_source_file c8tc01584h2.cif
_cod_data_source_block mx5646
_cod_original_cell_volume 1227.5(4)
_cod_database_code 7237330
_shelx_shelxl_version_number 2016/6
_shelx_space_group_comment
;
The symmetry employed for this shelxl refinement is uniquely defined
by the following loop, which should always be used as a source of
symmetry information in preference to the above space-group names.
They are only intended as comments.
;
_olex2_refinement_description
;
1. Fixed Uiso
 At 1.2 times of:
  All C(H) groups
 At 1.5 times of:
  All C(H,H,H) groups
2.a Aromatic/amide H refined with riding coordinates:
 C1(H1), C2(H2), C3(H3), C6(H6), C7(H7), C9(H9), C10(H10), C12(H12)
2.b Idealised Me refined as rotating group:
 C14(H14A,H14B,H14C)
;
_olex2_submission_special_instructions 'No special instructions were received'

loop_
_space_group_symop_operation_xyz
'x, y, z'
'-x, y+1/2, -z+1/2'
'-x, -y, -z'
'x, -y-1/2, z-1/2'

loop_
_atom_site_label
_atom_site_type_symbol
_atom_site_fract_x
_atom_site_fract_y
_atom_site_fract_z
_atom_site_U_iso_or_equiv
_atom_site_adp_type
_atom_site_occupancy
_atom_site_site_symmetry_order
_atom_site_calc_flag
_atom_site_refinement_flags_posn
S1 S 0.91902(8) 0.46605(16) 0.10120(4) 0.0392(2) Uani 1 1 d .
S2 S 0.77817(7) 0.12683(13) 0.26657(3) 0.0303(2) Uani 1 1 d .
O1 O 0.30685(18) 0.2956(4) 0.52705(10) 0.0364(5) Uani 1 1 d .
C1 C 1.0413(3) 0.3004(7) 0.08180(15) 0.0387(7) Uani 1 1 d .
H1 H 1.086397 0.339912 0.048401 0.046 Uiso 1 1 calc R
C2 C 1.0655(3) 0.1053(7) 0.12028(15) 0.0389(7) Uani 1 1 d .
H2 H 1.128922 -0.004919 0.115625 0.047 Uiso 1 1 calc R
C3 C 0.9844(2) 0.0821(6) 0.16936(13) 0.0293(6) Uani 1 1 d .
H3 H 0.989094 -0.040506 0.200201 0.035 Uiso 1 1 calc R
C4 C 0.8971(2) 0.2734(5) 0.16342(12) 0.0266(6) Uani 1 1 d .
C5 C 0.8009(2) 0.3231(5) 0.20439(12) 0.0261(6) Uani 1 1 d .
C6 C 0.7245(3) 0.5209(6) 0.20365(14) 0.0336(7) Uani 1 1 d .
H6 H 0.723107 0.645727 0.173585 0.040 Uiso 1 1 calc R
C7 C 0.6478(3) 0.5165(6) 0.25332(14) 0.0345(7) Uani 1 1 d .
H7 H 0.590845 0.638454 0.259157 0.041 Uiso 1 1 calc R
C8 C 0.6654(2) 0.3162(5) 0.29186(13) 0.0286(6) Uani 1 1 d .
C9 C 0.6046(2) 0.2668(6) 0.34799(13) 0.0312(6) Uani 1 1 d .
H9 H 0.549008 0.384261 0.358642 0.037 Uiso 1 1 calc R
C10 C 0.6192(2) 0.0714(6) 0.38638(13) 0.0297(6) Uani 1 1 d .
H10 H 0.673436 -0.049195 0.376053 0.036 Uiso 1 1 calc R
C11 C 0.5566(2) 0.0330(5) 0.44321(13) 0.0278(6) Uani 1 1 d .
C12 C 0.4584(2) 0.1820(5) 0.45686(12) 0.0274(6) Uani 1 1 d .
H12 H 0.429401 0.304164 0.427856 0.033 Uiso 1 1 calc R
C13 C 0.4032(2) 0.1522(5) 0.51243(13) 0.0278(6) Uani 1 1 d .
C14 C 0.2618(3) 0.4844(6) 0.48277(15) 0.0347(7) Uani 1 1 d .
H14A H 0.229404 0.414622 0.441675 0.052 Uiso 1 1 calc GR
H14B H 0.329303 0.592920 0.477508 0.052 Uiso 1 1 calc GR
H14C H 0.196328 0.572383 0.499419 0.052 Uiso 1 1 calc GR

loop_
_atom_site_aniso_label
_atom_site_aniso_U_11
_atom_site_aniso_U_22
_atom_site_aniso_U_33
_atom_site_aniso_U_23
_atom_site_aniso_U_13
_atom_site_aniso_U_12
S1 0.0446(4) 0.0375(5) 0.0390(4) 0.0074(3) 0.0177(3) 0.0045(3)
S2 0.0352(4) 0.0271(4) 0.0306(4) 0.0042(3) 0.0118(3) 0.0007(3)
O1 0.0334(11) 0.0434(13) 0.0348(11) 0.0078(10) 0.0132(8) 0.0102(9)
C1 0.0340(15) 0.052(2) 0.0317(15) -0.0011(15) 0.0115(12) -0.0008(14)
C2 0.0317(14) 0.052(2) 0.0343(15) -0.0011(15) 0.0077(12) 0.0114(14)
C3 0.0272(13) 0.0349(15) 0.0274(13) 0.0004(12) 0.0093(10) 0.0034(11)
C4 0.0269(12) 0.0291(14) 0.0239(12) -0.0008(11) 0.0045(10) -0.0034(11)
C5 0.0265(12) 0.0287(14) 0.0230(12) 0.0002(11) 0.0034(10) -0.0020(10)
C6 0.0373(15) 0.0356(16) 0.0293(14) 0.0108(13) 0.0095(12) 0.0059(12)
C7 0.0313(14) 0.0421(18) 0.0309(14) 0.0053(13) 0.0071(11) 0.0098(13)
C8 0.0242(12) 0.0362(16) 0.0256(13) 0.0003(12) 0.0040(10) -0.0012(11)
C9 0.0260(12) 0.0417(17) 0.0269(13) -0.0004(13) 0.0074(10) -0.0010(12)
C10 0.0248(12) 0.0400(16) 0.0254(13) -0.0013(12) 0.0072(10) -0.0018(12)
C11 0.0237(12) 0.0351(15) 0.0250(13) -0.0019(12) 0.0046(10) -0.0039(11)
C12 0.0251(12) 0.0335(15) 0.0233(12) 0.0030(11) 0.0020(10) 0.0001(11)
C13 0.0233(12) 0.0328(15) 0.0279(13) -0.0028(12) 0.0059(10) -0.0017(11)
C14 0.0295(14) 0.0357(16) 0.0398(16) 0.0014(13) 0.0078(12) 0.0032(12)

loop_
_atom_type_symbol
_atom_type_description
_atom_type_scat_dispersion_real
_atom_type_scat_dispersion_imag
_atom_type_scat_source
C C 0.0033 0.0016 'International Tables Vol C Tables 4.2.6.8 and 6.1.1.4'
H H 0.0000 0.0000 'International Tables Vol C Tables 4.2.6.8 and 6.1.1.4'
O O 0.0106 0.0060 'International Tables Vol C Tables 4.2.6.8 and 6.1.1.4'
S S 0.1246 0.1234 'International Tables Vol C Tables 4.2.6.8 and 6.1.1.4'

loop_
_geom_angle_atom_site_label_1
_geom_angle_atom_site_label_2
_geom_angle_atom_site_label_3
_geom_angle
_geom_angle_site_symmetry_1
_geom_angle_site_symmetry_3
C1 S1 C4 92.37(15) . .
C5 S2 C8 91.76(13) . .
C13 O1 C14 118.3(2) . .
S1 C1 H1 123.9 . .
C2 C1 S1 112.3(2) . .
C2 C1 H1 123.9 . .
C1 C2 H2 122.9 . .
C1 C2 C3 114.2(3) . .
C3 C2 H2 122.9 . .
C2 C3 H3 125.2 . .
C4 C3 C2 109.5(3) . .
C4 C3 H3 125.2 . .
C3 C4 S1 111.6(2) . .
C3 C4 C5 127.6(3) . .
C5 C4 S1 120.7(2) . .
C4 C5 S2 120.6(2) . .
C6 C5 S2 111.0(2) . .
C6 C5 C4 128.3(3) . .
C5 C6 H6 123.5 . .
C5 C6 C7 113.0(3) . .
C7 C6 H6 123.5 . .
C6 C7 H7 123.2 . .
C8 C7 C6 113.6(3) . .
C8 C7 H7 123.2 . .
C7 C8 S2 110.6(2) . .
C7 C8 C9 126.1(3) . .
C9 C8 S2 123.2(2) . .
C8 C9 H9 116.3 . .
C10 C9 C8 127.4(3) . .
C10 C9 H9 116.3 . .
C9 C10 H10 117.5 . .
C9 C10 C11 125.0(3) . .
C11 C10 H10 117.5 . .
C12 C11 C10 121.9(3) . .
C12 C11 C13 117.6(2) . 3_656
C13 C11 C10 120.4(3) 3_656 .
C11 C12 H12 119.1 . .
C13 C12 C11 121.7(3) . .
C13 C12 H12 119.1 . .
O1 C13 C11 116.4(2) . 3_656
O1 C13 C12 123.0(3) . .
C12 C13 C11 120.6(3) . 3_656
O1 C14 H14A 109.5 . .
O1 C14 H14B 109.5 . .
O1 C14 H14C 109.5 . .
H14A C14 H14B 109.5 . .
H14A C14 H14C 109.5 . .
H14B C14 H14C 109.5 . .

loop_
_geom_bond_atom_site_label_1
_geom_bond_atom_site_label_2
_geom_bond_distance
_geom_bond_site_symmetry_2
S1 C1 1.698(3) .
S1 C4 1.720(3) .
S2 C5 1.733(3) .
S2 C8 1.739(3) .
O1 C13 1.373(3) .
O1 C14 1.431(4) .
C1 H1 0.9300 .
C1 C2 1.346(5) .
C2 H2 0.9300 .
C2 C3 1.442(4) .
C3 H3 0.9300 .
C3 C4 1.407(4) .
C4 C5 1.459(4) .
C5 C6 1.365(4) .
C6 H6 0.9300 .
C6 C7 1.414(4) .
C7 H7 0.9300 .
C7 C8 1.364(4) .
C8 C9 1.447(4) .
C9 H9 0.9300 .
C9 C10 1.339(4) .
C10 H10 0.9300 .
C10 C11 1.460(4) .
C11 C12 1.400(4) .
C11 C13 1.405(4) 3_656
C12 H12 0.9300 .
C12 C13 1.386(4) .
C14 H14A 0.9600 .
C14 H14B 0.9600 .
C14 H14C 0.9600 .
